data_7235122
loop_
_publ_author_name
'Amanda L. Catherall'
'Michael S. Hill'
'Andrew L. Johnson'
'Gabriele Kociok-Kohn'
'Mary F. Mahon'

_publ_section_title
;
 Homoleptic zirconium amidates: single source precursors for the
 aerosol-assisted chemical vapour deposition of ZrO2
;
_journal_name_full 'Journal of Materials Chemistry C'
_journal_page_first 10731
_journal_page_last 10739
_journal_paper_doi 10.1039/C6TC03631G
_journal_volume 4
_journal_year 2016
_chemical_formula_moiety 'C28 H56 N4 O4 Zr'
_chemical_formula_sum 'C28 H56 N4 O4 Zr'
_chemical_formula_weight 603.98
_space_group_crystal_system triclinic
_space_group_IT_number 2
_space_group_name_Hall '-P 1'
_space_group_name_H-M_alt 'P -1'
_atom_sites_solution_hydrogens geom
_atom_sites_solution_primary iterative
_cell_angle_alpha 68.599(5)
_cell_angle_beta 79.594(4)
_cell_angle_gamma 81.912(5)
_cell_formula_units_Z 4
_cell_length_a 11.7212(6)
_cell_length_b 16.1788(9)
_cell_length_c 19.0915(10)
_cell_measurement_reflns_used 6713
_cell_measurement_temperature 150.0(3)
_cell_measurement_theta_max 27.0050
_cell_measurement_theta_min 3.8150
_cell_volume 3304.3(3)
_computing_cell_refinement 'CrysAlisPro 1.171.38.41 (Rigaku OD, 2015)'
_computing_data_collection 'CrysAlisPro 1.171.38.41 (Rigaku OD, 2015)'
_computing_data_reduction 'CrysAlisPro 1.171.38.41 (Rigaku OD, 2015)'
_computing_molecular_graphics 'Olex2 (Dolomanov et al., 2009)'
_computing_publication_material 'Olex2 (Dolomanov et al., 2009)'
_computing_structure_refinement 'ShelXL (Sheldrick, 2015)'
_computing_structure_solution 'olex2.solve (Bourhis et al., 2015)'
_diffrn_ambient_environment N~2~
_diffrn_ambient_temperature 150.0(3)
_diffrn_detector 'CCD plate'
_diffrn_detector_area_resol_mean 8.0734
_diffrn_detector_type EosS2
_diffrn_measured_fraction_theta_full 0.990
_diffrn_measured_fraction_theta_max 0.990
_diffrn_measurement_device 'four-circle diffractometer'
_diffrn_measurement_device_type 'New Xcalibur, EosS2'
_diffrn_measurement_method '\w scans'
_diffrn_radiation_monochromator graphite
_diffrn_radiation_probe x-ray
_diffrn_radiation_type MoK\a
_diffrn_radiation_wavelength 0.71073
_diffrn_reflns_av_R_equivalents 0.0587
_diffrn_reflns_av_unetI/netI 0.1557
_diffrn_reflns_Laue_measured_fraction_full 0.990
_diffrn_reflns_Laue_measured_fraction_max 0.990
_diffrn_reflns_limit_h_max 14
_diffrn_reflns_limit_h_min -12
_diffrn_reflns_limit_k_max 20
_diffrn_reflns_limit_k_min -18
_diffrn_reflns_limit_l_max 22
_diffrn_reflns_limit_l_min -23
_diffrn_reflns_number 28277
_diffrn_reflns_point_group_measured_fraction_full 0.990
_diffrn_reflns_point_group_measured_fraction_max 0.990
_diffrn_reflns_theta_full 26.000
_diffrn_reflns_theta_max 26.372
_diffrn_reflns_theta_min 3.301
_diffrn_source 'fine-focus sealed X-ray tube'
_diffrn_source_type 'Enhance (Mo) X-ray Source'
_exptl_absorpt_coefficient_mu 0.367
_exptl_absorpt_correction_T_max 1.00000
_exptl_absorpt_correction_T_min 0.98127
_exptl_absorpt_correction_type multi-scan
_exptl_absorpt_process_details
;
CrysAlisPro 1.171.38.41 (Rigaku Oxford Diffraction, 2015)
Empirical absorption correction using spherical harmonics,
 implemented in SCALE3 ABSPACK scaling algorithm.

Empirical correction (ABSPACK) includes:
- Absorption correction using spherical harmonics
- Frame scaling
;
_exptl_crystal_colour colorless
_exptl_crystal_density_diffrn 1.214
_exptl_crystal_description block
_exptl_crystal_F_000 1296
_exptl_crystal_size_max 0.25
_exptl_crystal_size_mid 0.171
_exptl_crystal_size_min 0.1
_refine_diff_density_max 0.564
_refine_diff_density_min -0.512
_refine_diff_density_rms 0.080
_refine_ls_extinction_coef .
_refine_ls_extinction_method none
_refine_ls_goodness_of_fit_ref 0.810
_refine_ls_hydrogen_treatment constr
_refine_ls_matrix_type full
_refine_ls_number_parameters 699
_refine_ls_number_reflns 13381
_refine_ls_number_restraints 0
_refine_ls_restrained_S_all 0.810
_refine_ls_R_factor_all 0.0924
_refine_ls_R_factor_gt 0.0464
_refine_ls_shift/su_max 0.001
_refine_ls_shift/su_mean 0.000
_refine_ls_structure_factor_coef Fsqd
_refine_ls_weighting_details 'w=1/[\s^2^(Fo^2^)+(0.0220P)^2^] where P=(Fo^2^+2Fc^2^)/3'
_refine_ls_weighting_scheme calc
_refine_ls_wR_factor_gt 0.0701
_refine_ls_wR_factor_ref 0.0756
_reflns_Friedel_coverage 0.000
_reflns_Friedel_fraction_full .
_reflns_Friedel_fraction_max .
_reflns_number_gt 7659
_reflns_number_total 13381
_reflns_threshold_expression 'I > 2\s(I)'
_cod_data_source_file J-Mater-Chem-C-2016-4-10731.cif
_cod_data_source_block e16msh10
_cod_database_code 7235122
_shelx_space_group_comment
;
The symmetry employed for this shelxl refinement is uniquely defined
by the following loop, which should always be used as a source of
symmetry information in preference to the above space-group names.
They are only intended as comments.
;

loop_
_space_group_symop_operation_xyz
'x, y, z'
'-x, -y, -z'

loop_
_atom_site_label
_atom_site_type_symbol
_atom_site_fract_x
_atom_site_fract_y
_atom_site_fract_z
_atom_site_U_iso_or_equiv
_atom_site_adp_type
_atom_site_occupancy
_atom_site_site_symmetry_order
_atom_site_calc_flag
_atom_site_refinement_flags_posn
_atom_site_refinement_flags_adp
_atom_site_refinement_flags_occupancy
_atom_site_disorder_assembly
_atom_site_disorder_group
Zr1 Zr 0.70377(3) 0.78263(2) 0.25462(2) 0.01577(9) Uani 1 1 d . . . . .
O1 O 0.52019(17) 0.81939(13) 0.29114(12) 0.0216(5) Uani 1 1 d . . . . .
O2 O 0.83672(17) 0.71808(13) 0.32965(11) 0.0179(5) Uani 1 1 d . . . . .
O3 O 0.67666(18) 0.91909(13) 0.17507(12) 0.0213(5) Uani 1 1 d . . . . .
O4 O 0.78185(18) 0.67689(13) 0.21078(12) 0.0231(5) Uani 1 1 d . . . . .
N1 N 0.5894(2) 0.68208(17) 0.34643(15) 0.0202(6) Uani 1 1 d . . . . .
N2 N 0.7396(2) 0.83995(16) 0.34014(14) 0.0188(6) Uani 1 1 d . . . . .
N3 N 0.8560(2) 0.85970(16) 0.17543(15) 0.0209(6) Uani 1 1 d . . . . .
N4 N 0.6241(2) 0.75094(17) 0.16692(15) 0.0230(7) Uani 1 1 d . . . . .
C1 C 0.4994(3) 0.7401(2) 0.33865(19) 0.0228(8) Uani 1 1 d . . . . .
C2 C 0.3766(3) 0.7240(2) 0.3793(2) 0.0356(10) Uani 1 1 d . . . . .
H2 H 0.3600 0.6645 0.3837 0.043 Uiso 1 1 calc R . . . .
C3 C 0.2876(3) 0.7921(2) 0.3350(3) 0.0495(12) Uani 1 1 d . . . . .
H3A H 0.3076 0.8512 0.3255 0.074 Uiso 1 1 calc GR . . . .
H3B H 0.2116 0.7838 0.3641 0.074 Uiso 1 1 calc GR . . . .
H3C H 0.2878 0.7842 0.2875 0.074 Uiso 1 1 calc GR . . . .
C4 C 0.3682(3) 0.7267(3) 0.4595(2) 0.0566(12) Uani 1 1 d . . . . .
H4A H 0.4285 0.6865 0.4850 0.085 Uiso 1 1 calc GR . . . .
H4B H 0.2936 0.7092 0.4876 0.085 Uiso 1 1 calc GR . . . .
H4C H 0.3774 0.7861 0.4563 0.085 Uiso 1 1 calc GR . . . .
C5 C 0.5856(3) 0.5872(2) 0.3964(2) 0.0302(9) Uani 1 1 d . . . . .
H5 H 0.5059 0.5771 0.4223 0.036 Uiso 1 1 calc R . . . .
C6 C 0.6660(3) 0.5654(2) 0.4554(2) 0.0446(11) Uani 1 1 d . . . . .
H6A H 0.6665 0.5031 0.4854 0.067 Uiso 1 1 calc GR . . . .
H6B H 0.6392 0.5999 0.4877 0.067 Uiso 1 1 calc GR . . . .
H6C H 0.7433 0.5793 0.4306 0.067 Uiso 1 1 calc GR . . . .
C7 C 0.6186(4) 0.5291(2) 0.3476(2) 0.0551(12) Uani 1 1 d . . . . .
H7A H 0.6956 0.5399 0.3205 0.083 Uiso 1 1 calc GR . . . .
H7B H 0.5643 0.5430 0.3120 0.083 Uiso 1 1 calc GR . . . .
H7C H 0.6168 0.4675 0.3795 0.083 Uiso 1 1 calc GR . . . .
C8 C 0.8204(3) 0.7760(2) 0.36412(17) 0.0178(7) Uani 1 1 d . . . . .
C9 C 0.8915(3) 0.7628(2) 0.42622(18) 0.0232(8) Uani 1 1 d . . . . .
H9 H 0.9227 0.8195 0.4172 0.028 Uiso 1 1 calc R . . . .
C10 C 0.8131(3) 0.7364(2) 0.50363(19) 0.0361(9) Uani 1 1 d . . . . .
H10A H 0.7505 0.7818 0.5028 0.054 Uiso 1 1 calc GR . . . .
H10B H 0.8581 0.7302 0.5429 0.054 Uiso 1 1 calc GR . . . .
H10C H 0.7819 0.6809 0.5135 0.054 Uiso 1 1 calc GR . . . .
C11 C 0.9930(3) 0.6927(2) 0.42783(19) 0.0290(9) Uani 1 1 d . . . . .
H11A H 0.9639 0.6358 0.4401 0.044 Uiso 1 1 calc GR . . . .
H11B H 1.0393 0.6897 0.4655 0.044 Uiso 1 1 calc GR . . . .
H11C H 1.0401 0.7083 0.3789 0.044 Uiso 1 1 calc GR . . . .
C12 C 0.7102(3) 0.9147(2) 0.36863(19) 0.0261(8) Uani 1 1 d . . . . .
H12 H 0.7615 0.9077 0.4060 0.031 Uiso 1 1 calc R . . . .
C13 C 0.5856(3) 0.9131(2) 0.4076(2) 0.0336(9) Uani 1 1 d . . . . .
H13A H 0.5664 0.9631 0.4245 0.050 Uiso 1 1 calc GR . . . .
H13B H 0.5771 0.8589 0.4505 0.050 Uiso 1 1 calc GR . . . .
H13C H 0.5344 0.9163 0.3726 0.050 Uiso 1 1 calc GR . . . .
C14 C 0.7308(3) 1.0017(2) 0.3037(2) 0.0360(10) Uani 1 1 d . . . . .
H14A H 0.6838 1.0082 0.2654 0.054 Uiso 1 1 calc GR . . . .
H14B H 0.8115 1.0018 0.2822 0.054 Uiso 1 1 calc GR . . . .
H14C H 0.7102 1.0504 0.3222 0.054 Uiso 1 1 calc GR . . . .
C15 C 0.7844(3) 0.9245(2) 0.14311(18) 0.0207(8) Uani 1 1 d . . . . .
C16 C 0.8118(3) 1.0014(2) 0.06902(18) 0.0247(8) Uani 1 1 d . . . . .
H16 H 0.8891 1.0196 0.0667 0.030 Uiso 1 1 calc R . . . .
C17 C 0.7225(3) 1.0807(2) 0.0632(2) 0.0368(10) Uani 1 1 d . . . . .
H17A H 0.6483 1.0653 0.0594 0.055 Uiso 1 1 calc GR . . . .
H17B H 0.7466 1.1303 0.0188 0.055 Uiso 1 1 calc GR . . . .
H17C H 0.7164 1.0965 0.1076 0.055 Uiso 1 1 calc GR . . . .
C18 C 0.8132(3) 0.9682(2) 0.00318(19) 0.0415(10) Uani 1 1 d . . . . .
H18A H 0.8750 0.9221 0.0047 0.062 Uiso 1 1 calc GR . . . .
H18B H 0.8253 1.0168 -0.0442 0.062 Uiso 1 1 calc GR . . . .
H18C H 0.7401 0.9450 0.0078 0.062 Uiso 1 1 calc GR . . . .
C19 C 0.9836(3) 0.8544(2) 0.1528(2) 0.0288(9) Uani 1 1 d . . . . .
H19 H 1.0013 0.8949 0.1004 0.035 Uiso 1 1 calc R . . . .
C20 C 1.0411(3) 0.8834(2) 0.2037(2) 0.0436(10) Uani 1 1 d . . . . .
H20A H 1.0184 0.8478 0.2558 0.065 Uiso 1 1 calc GR . . . .
H20B H 1.0175 0.9449 0.1964 0.065 Uiso 1 1 calc GR . . . .
H20C H 1.1242 0.8760 0.1914 0.065 Uiso 1 1 calc GR . . . .
C21 C 1.0302(3) 0.7613(3) 0.1569(3) 0.0711(16) Uani 1 1 d . . . . .
H21A H 1.1134 0.7590 0.1443 0.107 Uiso 1 1 calc GR . . . .
H21B H 0.9974 0.7452 0.1216 0.107 Uiso 1 1 calc GR . . . .
H21C H 1.0096 0.7205 0.2075 0.107 Uiso 1 1 calc GR . . . .
C22 C 0.7091(3) 0.6909(2) 0.16373(19) 0.0231(8) Uani 1 1 d . . . . .
C23 C 0.7340(3) 0.6426(2) 0.1073(2) 0.0308(9) Uani 1 1 d . . . . .
H23 H 0.6618 0.6451 0.0872 0.037 Uiso 1 1 calc R . . . .
C24 C 0.7749(3) 0.5457(2) 0.1448(2) 0.0419(11) Uani 1 1 d . . . . .
H24A H 0.8427 0.5420 0.1678 0.063 Uiso 1 1 calc GR . . . .
H24B H 0.7937 0.5176 0.1073 0.063 Uiso 1 1 calc GR . . . .
H24C H 0.7143 0.5162 0.1831 0.063 Uiso 1 1 calc GR . . . .
C25 C 0.8234(4) 0.6904(3) 0.0416(2) 0.0565(13) Uani 1 1 d . . . . .
H25A H 0.7970 0.7522 0.0208 0.085 Uiso 1 1 calc GR . . . .
H25B H 0.8332 0.6641 0.0030 0.085 Uiso 1 1 calc GR . . . .
H25C H 0.8964 0.6850 0.0597 0.085 Uiso 1 1 calc GR . . . .
C26 C 0.5288(3) 0.7730(2) 0.1206(2) 0.0330(9) Uani 1 1 d . . . . .
H26 H 0.5609 0.7708 0.0702 0.040 Uiso 1 1 calc R . . . .
C27 C 0.4380(3) 0.7061(2) 0.1568(2) 0.0472(12) Uani 1 1 d . . . . .
H27A H 0.4071 0.7067 0.2067 0.071 Uiso 1 1 calc GR . . . .
H27B H 0.4731 0.6476 0.1603 0.071 Uiso 1 1 calc GR . . . .
H27C H 0.3763 0.7215 0.1262 0.071 Uiso 1 1 calc GR . . . .
C28 C 0.4744(3) 0.8666(2) 0.1117(2) 0.0437(11) Uani 1 1 d . . . . .
H28A H 0.4118 0.8805 0.0820 0.065 Uiso 1 1 calc GR . . . .
H28B H 0.5322 0.9085 0.0867 0.065 Uiso 1 1 calc GR . . . .
H28C H 0.4448 0.8701 0.1610 0.065 Uiso 1 1 calc GR . . . .
Zr2 Zr 0.18975(3) 0.28117(2) 0.24148(2) 0.01429(9) Uani 1 1 d . . . . .
O5 O 0.14851(18) 0.35575(13) 0.31997(12) 0.0205(5) Uani 1 1 d . . . . .
O6 O 0.31706(17) 0.31354(13) 0.13663(11) 0.0174(5) Uani 1 1 d . . . . .
O7 O 0.19116(18) 0.17610(13) 0.35362(11) 0.0200(5) Uani 1 1 d . . . . .
O8 O 0.09308(18) 0.27302(13) 0.15697(12) 0.0187(5) Uani 1 1 d . . . . .
N5 N 0.1443(2) 0.43117(16) 0.19903(15) 0.0179(6) Uani 1 1 d . . . . .
N6 N 0.3805(2) 0.29804(17) 0.24207(15) 0.0193(6) Uani 1 1 d . . . . .
N7 N 0.2547(2) 0.13586(16) 0.25446(14) 0.0178(6) Uani 1 1 d . . . . .
N8 N -0.0062(2) 0.25824(16) 0.26921(14) 0.0184(6) Uani 1 1 d . . . . .
C29 C 0.1297(3) 0.4328(2) 0.2677(2) 0.0225(8) Uani 1 1 d . . . . .
C30 C 0.0913(3) 0.5128(2) 0.2920(2) 0.0291(9) Uani 1 1 d . . . . .
H30 H 0.0850 0.5656 0.2463 0.035 Uiso 1 1 calc R . . . .
C31 C -0.0258(3) 0.5022(3) 0.3395(3) 0.0529(13) Uani 1 1 d . . . . .
H31A H -0.0808 0.4939 0.3114 0.079 Uiso 1 1 calc GR . . . .
H31B H -0.0507 0.5546 0.3524 0.079 Uiso 1 1 calc GR . . . .
H31C H -0.0211 0.4513 0.3851 0.079 Uiso 1 1 calc GR . . . .
C32 C 0.1809(3) 0.5262(3) 0.3344(3) 0.0620(14) Uani 1 1 d . . . . .
H32A H 0.1911 0.4738 0.3782 0.093 Uiso 1 1 calc GR . . . .
H32B H 0.1545 0.5763 0.3504 0.093 Uiso 1 1 calc GR . . . .
H32C H 0.2537 0.5371 0.3016 0.093 Uiso 1 1 calc GR . . . .
C33 C 0.1292(3) 0.5105(2) 0.13191(18) 0.0256(8) Uani 1 1 d . . . . .
H33 H 0.0625 0.5486 0.1452 0.031 Uiso 1 1 calc R . . . .
C34 C 0.1023(4) 0.4829(2) 0.0697(2) 0.0482(12) Uani 1 1 d . . . . .
H34A H 0.0918 0.5348 0.0256 0.072 Uiso 1 1 calc GR . . . .
H34B H 0.0324 0.4523 0.0868 0.072 Uiso 1 1 calc GR . . . .
H34C H 0.1657 0.4439 0.0571 0.072 Uiso 1 1 calc GR . . . .
C35 C 0.2356(3) 0.5631(2) 0.1060(2) 0.0428(10) Uani 1 1 d . . . . .
H35A H 0.3001 0.5289 0.0881 0.064 Uiso 1 1 calc GR . . . .
H35B H 0.2543 0.5756 0.1479 0.064 Uiso 1 1 calc GR . . . .
H35C H 0.2200 0.6180 0.0657 0.064 Uiso 1 1 calc GR . . . .
C36 C 0.4042(3) 0.3109(2) 0.16989(19) 0.0192(8) Uani 1 1 d . . . . .
C37 C 0.5236(3) 0.3248(2) 0.12155(19) 0.0250(8) Uani 1 1 d . . . . .
H37 H 0.5817 0.2842 0.1513 0.030 Uiso 1 1 calc R . . . .
C38 C 0.5274(3) 0.3039(2) 0.04978(19) 0.0368(10) Uani 1 1 d . . . . .
H38A H 0.5059 0.2444 0.0631 0.055 Uiso 1 1 calc GR . . . .
H38B H 0.6047 0.3089 0.0223 0.055 Uiso 1 1 calc GR . . . .
H38C H 0.4739 0.3453 0.0186 0.055 Uiso 1 1 calc GR . . . .
C39 C 0.5532(3) 0.4208(2) 0.1025(2) 0.0382(10) Uani 1 1 d . . . . .
H39A H 0.4953 0.4616 0.0749 0.057 Uiso 1 1 calc GR . . . .
H39B H 0.6281 0.4296 0.0720 0.057 Uiso 1 1 calc GR . . . .
H39C H 0.5544 0.4313 0.1487 0.057 Uiso 1 1 calc GR . . . .
C40 C 0.4677(3) 0.2913(2) 0.29067(18) 0.0258(8) Uani 1 1 d . . . . .
H40 H 0.5436 0.3021 0.2590 0.031 Uiso 1 1 calc R . . . .
C41 C 0.4756(3) 0.1988(2) 0.3505(2) 0.0434(11) Uani 1 1 d . . . . .
H41A H 0.5330 0.1953 0.3818 0.065 Uiso 1 1 calc GR . . . .
H41B H 0.4975 0.1554 0.3261 0.065 Uiso 1 1 calc GR . . . .
H41C H 0.4014 0.1872 0.3815 0.065 Uiso 1 1 calc GR . . . .
C42 C 0.4362(3) 0.3614(2) 0.3273(2) 0.0387(10) Uani 1 1 d . . . . .
H42A H 0.3610 0.3525 0.3575 0.058 Uiso 1 1 calc GR . . . .
H42B H 0.4343 0.4194 0.2885 0.058 Uiso 1 1 calc GR . . . .
H42C H 0.4931 0.3570 0.3591 0.058 Uiso 1 1 calc GR . . . .
C43 C 0.2263(3) 0.1124(2) 0.32732(19) 0.0202(8) Uani 1 1 d . . . . .
C44 C 0.2226(3) 0.0169(2) 0.38422(19) 0.0277(8) Uani 1 1 d . . . . .
H44 H 0.2837 -0.0209 0.3655 0.033 Uiso 1 1 calc R . . . .
C45 C 0.1038(3) -0.0159(2) 0.3880(2) 0.0446(11) Uani 1 1 d . . . . .
H45A H 0.0428 0.0226 0.4037 0.067 Uiso 1 1 calc GR . . . .
H45B H 0.0995 -0.0755 0.4239 0.067 Uiso 1 1 calc GR . . . .
H45C H 0.0950 -0.0151 0.3387 0.067 Uiso 1 1 calc GR . . . .
C46 C 0.2433(4) 0.0111(2) 0.46242(19) 0.0427(11) Uani 1 1 d . . . . .
H46A H 0.3160 0.0346 0.4581 0.064 Uiso 1 1 calc GR . . . .
H46B H 0.2457 -0.0501 0.4956 0.064 Uiso 1 1 calc GR . . . .
H46C H 0.1813 0.0449 0.4828 0.064 Uiso 1 1 calc GR . . . .
C47 C 0.3093(3) 0.0735(2) 0.21610(18) 0.0241(8) Uani 1 1 d . . . . .
H47 H 0.2748 0.0164 0.2418 0.029 Uiso 1 1 calc R . . . .
C48 C 0.4395(3) 0.0589(2) 0.2207(2) 0.0346(9) Uani 1 1 d . . . . .
H48A H 0.4742 0.0155 0.1981 0.052 Uiso 1 1 calc GR . . . .
H48B H 0.4516 0.0380 0.2729 0.052 Uiso 1 1 calc GR . . . .
H48C H 0.4745 0.1141 0.1938 0.052 Uiso 1 1 calc GR . . . .
C49 C 0.2882(3) 0.1094(2) 0.13365(19) 0.0341(9) Uani 1 1 d . . . . .
H49A H 0.3131 0.1685 0.1097 0.051 Uiso 1 1 calc GR . . . .
H49B H 0.2068 0.1107 0.1315 0.051 Uiso 1 1 calc GR . . . .
H49C H 0.3316 0.0715 0.1077 0.051 Uiso 1 1 calc GR . . . .
C50 C -0.0028(3) 0.25218(19) 0.20290(18) 0.0192(8) Uani 1 1 d . . . . .
C51 C -0.0957(3) 0.2203(2) 0.17525(19) 0.0233(8) Uani 1 1 d . . . . .
H51 H -0.1617 0.2041 0.2158 0.028 Uiso 1 1 calc R . . . .
C52 C -0.0444(3) 0.1386(2) 0.1551(2) 0.0428(11) Uani 1 1 d . . . . .
H52A H 0.0155 0.1555 0.1121 0.064 Uiso 1 1 calc GR . . . .
H52B H -0.1046 0.1138 0.1427 0.064 Uiso 1 1 calc GR . . . .
H52C H -0.0118 0.0950 0.1976 0.064 Uiso 1 1 calc GR . . . .
C53 C -0.1369(3) 0.2938(2) 0.1061(2) 0.0376(10) Uani 1 1 d . . . . .
H53A H -0.1707 0.3443 0.1199 0.056 Uiso 1 1 calc GR . . . .
H53B H -0.1941 0.2726 0.0881 0.056 Uiso 1 1 calc GR . . . .
H53C H -0.0720 0.3111 0.0668 0.056 Uiso 1 1 calc GR . . . .
C54 C -0.1080(3) 0.2387(2) 0.32877(19) 0.0243(8) Uani 1 1 d . . . . .
H54 H -0.1369 0.1835 0.3316 0.029 Uiso 1 1 calc R . . . .
C55 C -0.2053(3) 0.3137(2) 0.3089(2) 0.0378(10) Uani 1 1 d . . . . .
H55A H -0.2716 0.2994 0.3476 0.057 Uiso 1 1 calc GR . . . .
H55B H -0.2270 0.3201 0.2609 0.057 Uiso 1 1 calc GR . . . .
H55C H -0.1783 0.3685 0.3057 0.057 Uiso 1 1 calc GR . . . .
C56 C -0.0742(3) 0.2254(2) 0.40522(19) 0.0357(10) Uani 1 1 d . . . . .
H56A H -0.0459 0.2791 0.4035 0.054 Uiso 1 1 calc GR . . . .
H56B H -0.0143 0.1775 0.4171 0.054 Uiso 1 1 calc GR . . . .
H56C H -0.1409 0.2111 0.4435 0.054 Uiso 1 1 calc GR . . . .

loop_
_atom_site_aniso_label
_atom_site_aniso_U_11
_atom_site_aniso_U_22
_atom_site_aniso_U_33
_atom_site_aniso_U_23
_atom_site_aniso_U_13
_atom_site_aniso_U_12
Zr1 0.0169(2) 0.01666(18) 0.01329(19) -0.00463(16) -0.00094(16) -0.00314(15)
O1 0.0189(13) 0.0186(12) 0.0238(13) -0.0063(11) 0.0042(11) -0.0030(10)
O2 0.0219(13) 0.0176(12) 0.0134(12) -0.0054(10) 0.0012(10) -0.0038(10)
O3 0.0203(14) 0.0211(13) 0.0188(13) -0.0035(11) 0.0000(11) -0.0027(10)
O4 0.0233(14) 0.0256(13) 0.0252(14) -0.0130(12) -0.0051(12) -0.0038(11)
N1 0.0143(16) 0.0217(15) 0.0193(16) -0.0022(14) 0.0020(13) -0.0042(12)
N2 0.0224(16) 0.0195(15) 0.0155(15) -0.0074(13) -0.0025(13) -0.0014(13)
N3 0.0207(17) 0.0171(15) 0.0191(16) -0.0013(14) 0.0028(14) -0.0038(13)
N4 0.0280(18) 0.0241(16) 0.0206(17) -0.0097(14) -0.0109(14) 0.0009(14)
C1 0.023(2) 0.027(2) 0.020(2) -0.0091(18) -0.0002(17) -0.0062(17)
C2 0.024(2) 0.029(2) 0.049(3) -0.013(2) 0.010(2) -0.0104(18)
C3 0.017(2) 0.039(2) 0.084(4) -0.017(3) 0.004(2) -0.0029(18)
C4 0.039(3) 0.074(3) 0.050(3) -0.026(3) 0.027(2) -0.014(2)
C5 0.025(2) 0.022(2) 0.034(2) -0.0016(19) 0.0098(19) -0.0091(16)
C6 0.050(3) 0.031(2) 0.034(2) 0.010(2) 0.003(2) -0.014(2)
C7 0.079(3) 0.023(2) 0.061(3) -0.014(2) -0.001(3) -0.010(2)
C8 0.0183(19) 0.0206(18) 0.0110(18) -0.0008(16) 0.0033(15) -0.0100(15)
C9 0.027(2) 0.0249(19) 0.021(2) -0.0098(17) -0.0074(17) -0.0040(16)
C10 0.039(2) 0.048(2) 0.021(2) -0.012(2) -0.0081(19) 0.0026(19)
C11 0.031(2) 0.035(2) 0.023(2) -0.0101(18) -0.0124(18) 0.0015(17)
C12 0.030(2) 0.028(2) 0.026(2) -0.0161(18) -0.0075(18) 0.0035(16)
C13 0.041(2) 0.033(2) 0.028(2) -0.016(2) -0.002(2) 0.0007(18)
C14 0.043(3) 0.026(2) 0.040(2) -0.015(2) -0.001(2) -0.0048(18)
C15 0.026(2) 0.0194(19) 0.0180(19) -0.0065(16) -0.0037(17) -0.0061(16)
C16 0.028(2) 0.0251(19) 0.020(2) -0.0017(17) -0.0041(17) -0.0118(16)
C17 0.039(2) 0.028(2) 0.033(2) 0.0069(19) -0.012(2) -0.0088(18)
C18 0.063(3) 0.041(2) 0.018(2) -0.0036(19) 0.001(2) -0.024(2)
C19 0.022(2) 0.028(2) 0.027(2) -0.0029(18) 0.0045(18) -0.0009(17)
C20 0.026(2) 0.055(3) 0.048(3) -0.015(2) -0.010(2) -0.0018(19)
C21 0.031(3) 0.063(3) 0.133(5) -0.062(4) 0.017(3) -0.003(2)
C22 0.027(2) 0.0227(19) 0.021(2) -0.0080(17) -0.0008(18) -0.0098(17)
C23 0.037(2) 0.034(2) 0.032(2) -0.024(2) -0.0066(19) -0.0003(18)
C24 0.053(3) 0.036(2) 0.045(3) -0.026(2) -0.005(2) -0.003(2)
C25 0.097(4) 0.050(3) 0.023(2) -0.020(2) 0.012(2) -0.013(3)
C26 0.032(2) 0.040(2) 0.032(2) -0.016(2) -0.014(2) 0.0020(18)
C27 0.038(3) 0.048(3) 0.067(3) -0.025(3) -0.025(2) -0.002(2)
C28 0.037(2) 0.048(3) 0.051(3) -0.017(2) -0.029(2) 0.008(2)
Zr2 0.0147(2) 0.01533(18) 0.01158(18) -0.00350(16) -0.00103(15) -0.00142(14)
O5 0.0278(14) 0.0163(12) 0.0152(13) -0.0036(11) -0.0061(11) 0.0039(10)
O6 0.0114(12) 0.0262(12) 0.0116(12) -0.0028(10) -0.0023(10) -0.0011(9)
O7 0.0273(14) 0.0156(12) 0.0143(12) -0.0038(11) -0.0007(11) 0.0011(10)
O8 0.0167(13) 0.0227(13) 0.0155(13) -0.0052(11) -0.0007(11) -0.0037(10)
N5 0.0220(17) 0.0136(14) 0.0167(16) -0.0034(13) -0.0025(13) -0.0023(12)
N6 0.0130(15) 0.0274(16) 0.0189(16) -0.0097(14) -0.0006(13) -0.0043(12)
N7 0.0224(16) 0.0164(15) 0.0142(15) -0.0059(13) -0.0015(13) -0.0001(12)
N8 0.0162(16) 0.0200(15) 0.0175(16) -0.0051(13) -0.0012(13) -0.0013(12)
C29 0.022(2) 0.022(2) 0.026(2) -0.0123(18) 0.0007(17) -0.0058(16)
C30 0.043(2) 0.0174(18) 0.024(2) -0.0050(17) -0.0055(19) 0.0030(17)
C31 0.037(3) 0.058(3) 0.079(4) -0.050(3) 0.007(3) 0.001(2)
C32 0.049(3) 0.062(3) 0.107(4) -0.068(3) -0.014(3) 0.005(2)
C33 0.032(2) 0.0154(18) 0.022(2) -0.0004(16) -0.0012(17) 0.0004(16)
C34 0.090(4) 0.025(2) 0.026(2) 0.0017(19) -0.024(2) -0.004(2)
C35 0.045(3) 0.032(2) 0.036(3) 0.008(2) -0.001(2) -0.0106(19)
C36 0.017(2) 0.0186(18) 0.019(2) -0.0035(17) -0.0015(17) -0.0024(15)
C37 0.014(2) 0.032(2) 0.022(2) -0.0038(18) 0.0027(17) -0.0041(16)
C38 0.026(2) 0.049(2) 0.029(2) -0.013(2) 0.0124(19) -0.0091(18)
C39 0.030(2) 0.044(2) 0.035(2) -0.009(2) 0.009(2) -0.0166(19)
C40 0.019(2) 0.037(2) 0.020(2) -0.0065(18) -0.0043(17) -0.0055(16)
C41 0.044(3) 0.047(3) 0.046(3) -0.017(2) -0.025(2) 0.001(2)
C42 0.032(2) 0.050(2) 0.045(3) -0.023(2) -0.018(2) -0.0044(19)
C43 0.0157(19) 0.0230(19) 0.021(2) -0.0072(18) -0.0062(16) 0.0030(15)
C44 0.035(2) 0.0177(18) 0.027(2) -0.0065(17) -0.0005(18) 0.0004(16)
C45 0.055(3) 0.030(2) 0.044(3) -0.004(2) -0.004(2) -0.016(2)
C46 0.072(3) 0.022(2) 0.026(2) 0.0032(19) -0.012(2) -0.004(2)
C47 0.030(2) 0.0172(18) 0.025(2) -0.0085(17) -0.0031(18) 0.0013(15)
C48 0.034(2) 0.037(2) 0.033(2) -0.017(2) -0.005(2) 0.0098(18)
C49 0.036(2) 0.043(2) 0.030(2) -0.024(2) -0.0039(19) 0.0063(19)
C50 0.023(2) 0.0118(17) 0.021(2) -0.0019(16) -0.0072(17) -0.0011(14)
C51 0.020(2) 0.027(2) 0.026(2) -0.0112(18) -0.0037(17) -0.0059(16)
C52 0.039(2) 0.035(2) 0.065(3) -0.024(2) -0.020(2) -0.0054(19)
C53 0.033(2) 0.039(2) 0.039(2) -0.006(2) -0.015(2) -0.0086(18)
C54 0.021(2) 0.025(2) 0.025(2) -0.0073(18) 0.0036(17) -0.0066(16)
C55 0.020(2) 0.049(3) 0.042(3) -0.018(2) 0.004(2) -0.0005(18)
C56 0.033(2) 0.046(2) 0.026(2) -0.015(2) 0.0086(19) -0.0059(19)

loop_
_atom_type_symbol
_atom_type_description
_atom_type_scat_dispersion_real
_atom_type_scat_dispersion_imag
_atom_type_scat_source
C C 0.0033 0.0016 'International Tables Vol C Tables 4.2.6.8 and 6.1.1.4'
H H 0.0000 0.0000 'International Tables Vol C Tables 4.2.6.8 and 6.1.1.4'
N N 0.0061 0.0033 'International Tables Vol C Tables 4.2.6.8 and 6.1.1.4'
O O 0.0106 0.0060 'International Tables Vol C Tables 4.2.6.8 and 6.1.1.4'
Zr Zr -2.9673 0.5597 'International Tables Vol C Tables 4.2.6.8 and 6.1.1.4'

loop_
_geom_angle_atom_site_label_1
_geom_angle_atom_site_label_2
_geom_angle_atom_site_label_3
_geom_angle
_geom_angle_site_symmetry_1
_geom_angle_site_symmetry_3
O1 Zr1 N1 58.42(8) . .
O1 Zr1 N2 83.71(8) . .
O1 Zr1 N3 134.79(9) . .
O1 Zr1 N4 82.58(9) . .
O1 Zr1 C1 29.14(8) . .
O1 Zr1 C8 105.98(9) . .
O1 Zr1 C15 106.91(9) . .
O1 Zr1 C22 108.36(9) . .
O2 Zr1 O1 125.92(8) . .
O2 Zr1 N1 83.24(8) . .
O2 Zr1 N2 58.67(8) . .
O2 Zr1 N3 83.32(9) . .
O2 Zr1 N4 136.16(9) . .
O2 Zr1 C1 106.47(9) . .
O2 Zr1 C8 29.20(8) . .
O2 Zr1 C15 109.62(9) . .
O2 Zr1 C22 107.58(9) . .
O3 Zr1 O1 77.78(8) . .
O3 Zr1 O2 131.96(7) . .
O3 Zr1 N1 135.89(9) . .
O3 Zr1 N2 88.67(8) . .
O3 Zr1 N3 58.10(9) . .
O3 Zr1 N4 81.68(8) . .
O3 Zr1 C1 106.64(10) . .
O3 Zr1 C8 111.82(8) . .
O3 Zr1 C15 29.25(8) . .
O3 Zr1 C22 100.58(9) . .
O4 Zr1 O1 130.72(7) . .
O4 Zr1 O2 78.84(7) . .
O4 Zr1 O3 119.50(8) . .
O4 Zr1 N1 88.88(8) . .
O4 Zr1 N2 137.14(9) . .
O4 Zr1 N3 83.85(8) . .
O4 Zr1 N4 58.17(9) . .
O4 Zr1 C1 110.48(9) . .
O4 Zr1 C8 107.90(9) . .
O4 Zr1 C15 100.73(9) . .
O4 Zr1 C22 28.89(9) . .
N1 Zr1 N3 165.73(9) . .
N1 Zr1 N4 87.40(9) . .
N1 Zr1 C1 29.32(9) . .
N1 Zr1 C8 86.87(9) . .
N1 Zr1 C15 165.11(10) . .
N1 Zr1 C22 89.28(9) . .
N2 Zr1 N1 91.31(9) . .
N2 Zr1 N3 85.77(9) . .
N2 Zr1 N4 164.64(9) . .
N2 Zr1 C1 88.37(9) . .
N2 Zr1 C8 29.46(9) . .
N2 Zr1 C15 89.31(9) . .
N2 Zr1 C22 166.01(10) . .
N3 Zr1 C1 163.72(10) . .
N3 Zr1 C8 83.73(9) . .
N3 Zr1 C15 29.05(9) . .
N3 Zr1 C22 90.23(9) . .
N4 Zr1 N3 99.05(9) . .
N4 Zr1 C1 83.02(10) . .
N4 Zr1 C8 165.05(10) . .
N4 Zr1 C15 88.07(9) . .
N4 Zr1 C22 29.34(9) . .
C1 Zr1 C8 98.45(9) . .
C15 Zr1 C1 135.88(11) . .
C15 Zr1 C8 100.75(9) . .
C15 Zr1 C22 93.69(9) . .
C22 Zr1 C1 98.84(9) . .
C22 Zr1 C8 136.73(11) . .
C1 O1 Zr1 94.97(19) . .
C8 O2 Zr1 95.50(17) . .
C15 O3 Zr1 95.16(19) . .
C22 O4 Zr1 95.91(19) . .
C1 N1 Zr1 91.6(2) . .
C1 N1 C5 124.2(3) . .
C5 N1 Zr1 143.9(2) . .
C8 N2 Zr1 91.92(18) . .
C8 N2 C12 123.2(2) . .
C12 N2 Zr1 144.8(2) . .
C15 N3 Zr1 90.6(2) . .
C15 N3 C19 125.2(3) . .
C19 N3 Zr1 144.1(2) . .
C22 N4 Zr1 90.76(19) . .
C22 N4 C26 123.0(3) . .
C26 N4 Zr1 146.2(2) . .
O1 C1 Zr1 55.88(15) . .
O1 C1 N1 114.9(3) . .
O1 C1 C2 118.5(3) . .
N1 C1 Zr1 59.12(17) . .
N1 C1 C2 126.7(3) . .
C2 C1 Zr1 173.5(3) . .
C1 C2 H2 108.4 . .
C1 C2 C3 111.2(3) . .
C1 C2 C4 109.3(3) . .
C3 C2 H2 108.4 . .
C3 C2 C4 111.0(3) . .
C4 C2 H2 108.4 . .
C2 C3 H3A 109.5 . .
C2 C3 H3B 109.5 . .
C2 C3 H3C 109.5 . .
H3A C3 H3B 109.5 . .
H3A C3 H3C 109.5 . .
H3B C3 H3C 109.5 . .
C2 C4 H4A 109.5 . .
C2 C4 H4B 109.5 . .
C2 C4 H4C 109.5 . .
H4A C4 H4B 109.5 . .
H4A C4 H4C 109.5 . .
H4B C4 H4C 109.5 . .
N1 C5 H5 108.7 . .
N1 C5 C6 110.1(2) . .
N1 C5 C7 108.9(3) . .
C6 C5 H5 108.7 . .
C6 C5 C7 111.6(3) . .
C7 C5 H5 108.7 . .
C5 C6 H6A 109.5 . .
C5 C6 H6B 109.5 . .
C5 C6 H6C 109.5 . .
H6A C6 H6B 109.5 . .
H6A C6 H6C 109.5 . .
H6B C6 H6C 109.5 . .
C5 C7 H7A 109.5 . .
C5 C7 H7B 109.5 . .
C5 C7 H7C 109.5 . .
H7A C7 H7B 109.5 . .
H7A C7 H7C 109.5 . .
H7B C7 H7C 109.5 . .
O2 C8 Zr1 55.30(13) . .
O2 C8 N2 113.9(3) . .
O2 C8 C9 118.9(3) . .
N2 C8 Zr1 58.61(15) . .
N2 C8 C9 127.2(3) . .
C9 C8 Zr1 174.1(2) . .
C8 C9 H9 108.3 . .
C8 C9 C10 109.7(3) . .
C8 C9 C11 112.3(2) . .
C10 C9 H9 108.3 . .
C11 C9 H9 108.3 . .
C11 C9 C10 109.8(3) . .
C9 C10 H10A 109.5 . .
C9 C10 H10B 109.5 . .
C9 C10 H10C 109.5 . .
H10A C10 H10B 109.5 . .
H10A C10 H10C 109.5 . .
H10B C10 H10C 109.5 . .
C9 C11 H11A 109.5 . .
C9 C11 H11B 109.5 . .
C9 C11 H11C 109.5 . .
H11A C11 H11B 109.5 . .
H11A C11 H11C 109.5 . .
H11B C11 H11C 109.5 . .
N2 C12 H12 108.4 . .
N2 C12 C13 110.0(2) . .
N2 C12 C14 109.7(3) . .
C13 C12 H12 108.4 . .
C13 C12 C14 111.8(3) . .
C14 C12 H12 108.4 . .
C12 C13 H13A 109.5 . .
C12 C13 H13B 109.5 . .
C12 C13 H13C 109.5 . .
H13A C13 H13B 109.5 . .
H13A C13 H13C 109.5 . .
H13B C13 H13C 109.5 . .
C12 C14 H14A 109.5 . .
C12 C14 H14B 109.5 . .
C12 C14 H14C 109.5 . .
H14A C14 H14B 109.5 . .
H14A C14 H14C 109.5 . .
H14B C14 H14C 109.5 . .
O3 C15 Zr1 55.60(15) . .
O3 C15 C16 117.8(3) . .
N3 C15 Zr1 60.40(18) . .
N3 C15 O3 115.4(3) . .
N3 C15 C16 126.5(3) . .
C16 C15 Zr1 166.8(2) . .
C15 C16 H16 109.0 . .
C15 C16 C18 108.1(2) . .
C17 C16 C15 111.3(3) . .
C17 C16 H16 109.0 . .
C17 C16 C18 110.4(3) . .
C18 C16 H16 109.0 . .
C16 C17 H17A 109.5 . .
C16 C17 H17B 109.5 . .
C16 C17 H17C 109.5 . .
H17A C17 H17B 109.5 . .
H17A C17 H17C 109.5 . .
H17B C17 H17C 109.5 . .
C16 C18 H18A 109.5 . .
C16 C18 H18B 109.5 . .
C16 C18 H18C 109.5 . .
H18A C18 H18B 109.5 . .
H18A C18 H18C 109.5 . .
H18B C18 H18C 109.5 . .
N3 C19 H19 108.7 . .
N3 C19 C20 109.5(3) . .
N3 C19 C21 111.1(3) . .
C20 C19 H19 108.7 . .
C21 C19 H19 108.7 . .
C21 C19 C20 110.2(3) . .
C19 C20 H20A 109.5 . .
C19 C20 H20B 109.5 . .
C19 C20 H20C 109.5 . .
H20A C20 H20B 109.5 . .
H20A C20 H20C 109.5 . .
H20B C20 H20C 109.5 . .
C19 C21 H21A 109.5 . .
C19 C21 H21B 109.5 . .
C19 C21 H21C 109.5 . .
H21A C21 H21B 109.5 . .
H21A C21 H21C 109.5 . .
H21B C21 H21C 109.5 . .
O4 C22 Zr1 55.20(14) . .
O4 C22 N4 114.9(3) . .
O4 C22 C23 118.5(3) . .
N4 C22 Zr1 59.90(16) . .
N4 C22 C23 126.4(3) . .
C23 C22 Zr1 170.0(2) . .
C22 C23 H23 108.4 . .
C22 C23 C25 109.1(3) . .
C24 C23 C22 111.3(3) . .
C24 C23 H23 108.4 . .
C24 C23 C25 111.4(3) . .
C25 C23 H23 108.4 . .
C23 C24 H24A 109.5 . .
C23 C24 H24B 109.5 . .
C23 C24 H24C 109.5 . .
H24A C24 H24B 109.5 . .
H24A C24 H24C 109.5 . .
H24B C24 H24C 109.5 . .
C23 C25 H25A 109.5 . .
C23 C25 H25B 109.5 . .
C23 C25 H25C 109.5 . .
H25A C25 H25B 109.5 . .
H25A C25 H25C 109.5 . .
H25B C25 H25C 109.5 . .
N4 C26 H26 108.7 . .
N4 C26 C27 110.4(3) . .
N4 C26 C28 109.8(2) . .
C27 C26 H26 108.7 . .
C27 C26 C28 110.5(3) . .
C28 C26 H26 108.7 . .
C26 C27 H27A 109.5 . .
C26 C27 H27B 109.5 . .
C26 C27 H27C 109.5 . .
H27A C27 H27B 109.5 . .
H27A C27 H27C 109.5 . .
H27B C27 H27C 109.5 . .
C26 C28 H28A 109.5 . .
C26 C28 H28B 109.5 . .
C26 C28 H28C 109.5 . .
H28A C28 H28B 109.5 . .
H28A C28 H28C 109.5 . .
H28B C28 H28C 109.5 . .
O5 Zr2 O6 126.48(7) . .
O5 Zr2 N5 58.53(8) . .
O5 Zr2 N6 85.61(8) . .
O5 Zr2 N7 134.31(8) . .
O5 Zr2 N8 84.88(8) . .
O5 Zr2 C29 29.20(9) . .
O5 Zr2 C36 108.28(8) . .
O5 Zr2 C43 105.84(9) . .
O5 Zr2 C50 110.71(9) . .
O6 Zr2 N5 82.98(8) . .
O6 Zr2 N6 58.11(8) . .
O6 Zr2 N7 84.06(8) . .
O6 Zr2 N8 134.51(8) . .
O6 Zr2 C29 105.94(9) . .
O6 Zr2 C36 28.83(8) . .
O6 Zr2 C43 110.22(9) . .
O6 Zr2 C50 105.72(9) . .
O7 Zr2 O5 76.84(7) . .
O7 Zr2 O6 132.60(8) . .
O7 Zr2 N5 135.15(8) . .
O7 Zr2 N6 88.47(8) . .
O7 Zr2 N7 58.32(8) . .
O7 Zr2 N8 81.28(8) . .
O7 Zr2 C29 105.93(9) . .
O7 Zr2 C36 111.24(9) . .
O7 Zr2 C43 29.12(8) . .
O7 Zr2 C50 100.54(9) . .
O8 Zr2 O5 131.23(8) . .
O8 Zr2 O6 76.56(7) . .
O8 Zr2 O7 121.78(7) . .
O8 Zr2 N5 88.32(8) . .
O8 Zr2 N6 134.20(9) . .
O8 Zr2 N7 84.20(8) . .
O8 Zr2 N8 58.30(8) . .
O8 Zr2 C29 111.03(9) . .
O8 Zr2 C36 105.01(9) . .
O8 Zr2 C43 102.77(8) . .
O8 Zr2 C50 29.16(8) . .
N5 Zr2 N6 92.12(9) . .
N5 Zr2 N7 166.25(9) . .
N5 Zr2 N8 89.98(9) . .
N5 Zr2 C29 29.33(9) . .
N5 Zr2 C36 88.40(9) . .
N5 Zr2 C43 164.27(9) . .
N5 Zr2 C50 91.78(9) . .
N6 Zr2 N7 84.91(9) . .
N6 Zr2 N8 167.37(9) . .
N6 Zr2 C29 88.98(9) . .
N6 Zr2 C36 29.33(9) . .
N6 Zr2 C43 88.07(9) . .
N6 Zr2 C50 162.69(9) . .
N7 Zr2 N8 95.84(8) . .
N7 Zr2 C29 163.16(10) . .
N7 Zr2 C36 82.44(9) . .
N7 Zr2 C43 29.31(9) . .
N7 Zr2 C50 87.31(9) . .
N8 Zr2 C29 86.77(9) . .
N8 Zr2 C36 163.28(9) . .
N8 Zr2 C43 86.55(9) . .
N8 Zr2 C50 29.37(9) . .
C36 Zr2 C29 99.71(9) . .
C43 Zr2 C29 135.01(10) . .
C43 Zr2 C36 99.23(10) . .
C43 Zr2 C50 92.68(9) . .
C50 Zr2 C29 102.50(9) . .
C50 Zr2 C36 134.05(10) . .
C29 O5 Zr2 95.30(17) . .
C36 O6 Zr2 95.08(18) . .
C43 O7 Zr2 94.99(18) . .
C50 O8 Zr2 95.72(17) . .
C29 N5 Zr2 91.6(2) . .
C29 N5 C33 123.4(3) . .
C33 N5 Zr2 144.95(18) . .
C36 N6 Zr2 90.88(19) . .
C36 N6 C40 124.3(3) . .
C40 N6 Zr2 144.5(2) . .
C43 N7 Zr2 90.03(19) . .
C43 N7 C47 123.3(3) . .
C47 N7 Zr2 146.7(2) . .
C50 N8 Zr2 89.7(2) . .
C50 N8 C54 123.5(3) . .
C54 N8 Zr2 145.96(19) . .
O5 C29 Zr2 55.50(14) . .
O5 C29 N5 114.5(3) . .
O5 C29 C30 118.3(3) . .
N5 C29 Zr2 59.03(16) . .
N5 C29 C30 127.2(3) . .
C30 C29 Zr2 173.5(2) . .
C29 C30 H30 108.3 . .
C29 C30 C32 110.4(3) . .
C31 C30 C29 110.4(3) . .
C31 C30 H30 108.3 . .
C31 C30 C32 111.1(3) . .
C32 C30 H30 108.3 . .
C30 C31 H31A 109.5 . .
C30 C31 H31B 109.5 . .
C30 C31 H31C 109.5 . .
H31A C31 H31B 109.5 . .
H31A C31 H31C 109.5 . .
H31B C31 H31C 109.5 . .
C30 C32 H32A 109.5 . .
C30 C32 H32B 109.5 . .
C30 C32 H32C 109.5 . .
H32A C32 H32B 109.5 . .
H32A C32 H32C 109.5 . .
H32B C32 H32C 109.5 . .
N5 C33 H33 108.4 . .
N5 C33 C34 109.1(2) . .
N5 C33 C35 111.3(3) . .
C34 C33 H33 108.4 . .
C34 C33 C35 111.3(3) . .
C35 C33 H33 108.4 . .
C33 C34 H34A 109.5 . .
C33 C34 H34B 109.5 . .
C33 C34 H34C 109.5 . .
H34A C34 H34B 109.5 . .
H34A C34 H34C 109.5 . .
H34B C34 H34C 109.5 . .
C33 C35 H35A 109.5 . .
C33 C35 H35B 109.5 . .
C33 C35 H35C 109.5 . .
H35A C35 H35B 109.5 . .
H35A C35 H35C 109.5 . .
H35B C35 H35C 109.5 . .
O6 C36 Zr2 56.09(15) . .
O6 C36 N6 115.7(3) . .
O6 C36 C37 117.8(3) . .
N6 C36 Zr2 59.79(17) . .
N6 C36 C37 126.4(3) . .
C37 C36 Zr2 173.3(2) . .
C36 C37 H37 108.4 . .
C36 C37 C39 109.5(3) . .
C38 C37 C36 111.0(3) . .
C38 C37 H37 108.4 . .
C38 C37 C39 111.1(3) . .
C39 C37 H37 108.4 . .
C37 C38 H38A 109.5 . .
C37 C38 H38B 109.5 . .
C37 C38 H38C 109.5 . .
H38A C38 H38B 109.5 . .
H38A C38 H38C 109.5 . .
H38B C38 H38C 109.5 . .
C37 C39 H39A 109.5 . .
C37 C39 H39B 109.5 . .
C37 C39 H39C 109.5 . .
H39A C39 H39B 109.5 . .
H39A C39 H39C 109.5 . .
H39B C39 H39C 109.5 . .
N6 C40 H40 108.7 . .
N6 C40 C41 110.3(2) . .
N6 C40 C42 109.5(3) . .
C41 C40 H40 108.7 . .
C42 C40 H40 108.7 . .
C42 C40 C41 110.8(3) . .
C40 C41 H41A 109.5 . .
C40 C41 H41B 109.5 . .
C40 C41 H41C 109.5 . .
H41A C41 H41B 109.5 . .
H41A C41 H41C 109.5 . .
H41B C41 H41C 109.5 . .
C40 C42 H42A 109.5 . .
C40 C42 H42B 109.5 . .
C40 C42 H42C 109.5 . .
H42A C42 H42B 109.5 . .
H42A C42 H42C 109.5 . .
H42B C42 H42C 109.5 . .
O7 C43 Zr2 55.89(15) . .
O7 C43 N7 116.2(3) . .
O7 C43 C44 117.2(3) . .
N7 C43 Zr2 60.67(17) . .
N7 C43 C44 126.4(3) . .
C44 C43 Zr2 168.7(2) . .
C43 C44 H44 108.5 . .
C43 C44 C45 108.3(3) . .
C45 C44 H44 108.5 . .
C46 C44 C43 111.7(2) . .
C46 C44 H44 108.5 . .
C46 C44 C45 111.1(3) . .
C44 C45 H45A 109.5 . .
C44 C45 H45B 109.5 . .
C44 C45 H45C 109.5 . .
H45A C45 H45B 109.5 . .
H45A C45 H45C 109.5 . .
H45B C45 H45C 109.5 . .
C44 C46 H46A 109.5 . .
C44 C46 H46B 109.5 . .
C44 C46 H46C 109.5 . .
H46A C46 H46B 109.5 . .
H46A C46 H46C 109.5 . .
H46B C46 H46C 109.5 . .
N7 C47 H47 108.9 . .
N7 C47 C48 109.6(2) . .
N7 C47 C49 110.2(3) . .
C48 C47 H47 108.9 . .
C49 C47 H47 108.9 . .
C49 C47 C48 110.2(3) . .
C47 C48 H48A 109.5 . .
C47 C48 H48B 109.5 . .
C47 C48 H48C 109.5 . .
H48A C48 H48B 109.5 . .
H48A C48 H48C 109.5 . .
H48B C48 H48C 109.5 . .
C47 C49 H49A 109.5 . .
C47 C49 H49B 109.5 . .
C47 C49 H49C 109.5 . .
H49A C49 H49B 109.5 . .
H49A C49 H49C 109.5 . .
H49B C49 H49C 109.5 . .
O8 C50 Zr2 55.12(13) . .
O8 C50 N8 115.3(3) . .
O8 C50 C51 117.4(3) . .
N8 C50 Zr2 60.90(16) . .
N8 C50 C51 127.3(3) . .
C51 C50 Zr2 167.4(2) . .
C50 C51 H51 109.3 . .
C50 C51 C52 108.6(3) . .
C50 C51 C53 110.0(3) . .
C52 C51 H51 109.3 . .
C53 C51 H51 109.3 . .
C53 C51 C52 110.3(3) . .
C51 C52 H52A 109.5 . .
C51 C52 H52B 109.5 . .
C51 C52 H52C 109.5 . .
H52A C52 H52B 109.5 . .
H52A C52 H52C 109.5 . .
H52B C52 H52C 109.5 . .
C51 C53 H53A 109.5 . .
C51 C53 H53B 109.5 . .
C51 C53 H53C 109.5 . .
H53A C53 H53B 109.5 . .
H53A C53 H53C 109.5 . .
H53B C53 H53C 109.5 . .
N8 C54 H54 108.4 . .
N8 C54 C55 110.4(3) . .
N8 C54 C56 110.5(3) . .
C55 C54 H54 108.4 . .
C56 C54 H54 108.4 . .
C56 C54 C55 110.7(3) . .
C54 C55 H55A 109.5 . .
C54 C55 H55B 109.5 . .
C54 C55 H55C 109.5 . .
H55A C55 H55B 109.5 . .
H55A C55 H55C 109.5 . .
H55B C55 H55C 109.5 . .
C54 C56 H56A 109.5 . .
C54 C56 H56B 109.5 . .
C54 C56 H56C 109.5 . .
H56A C56 H56B 109.5 . .
H56A C56 H56C 109.5 . .
H56B C56 H56C 109.5 . .

loop_
_geom_bond_atom_site_label_1
_geom_bond_atom_site_label_2
_geom_bond_distance
_geom_bond_site_symmetry_2
Zr1 O1 2.207(2) .
Zr1 O2 2.197(2) .
Zr1 O3 2.194(2) .
Zr1 O4 2.1893(19) .
Zr1 N1 2.280(3) .
Zr1 N2 2.272(2) .
Zr1 N3 2.302(3) .
Zr1 N4 2.295(2) .
Zr1 C1 2.656(3) .
Zr1 C8 2.660(3) .
Zr1 C15 2.648(3) .
Zr1 C22 2.652(3) .
O1 C1 1.298(4) .
O2 C8 1.304(3) .
O3 C15 1.299(4) .
O4 C22 1.288(4) .
N1 C1 1.301(4) .
N1 C5 1.485(4) .
N2 C8 1.309(4) .
N2 C12 1.474(3) .
N3 C15 1.286(4) .
N3 C19 1.479(4) .
N4 C22 1.300(4) .
N4 C26 1.474(4) .
C1 C2 1.516(4) .
C2 H2 0.9800 .
C2 C3 1.528(5) .
C2 C4 1.533(5) .
C3 H3A 0.9600 .
C3 H3B 0.9600 .
C3 H3C 0.9600 .
C4 H4A 0.9600 .
C4 H4B 0.9600 .
C4 H4C 0.9600 .
C5 H5 0.9800 .
C5 C6 1.511(5) .
C5 C7 1.518(4) .
C6 H6A 0.9600 .
C6 H6B 0.9600 .
C6 H6C 0.9600 .
C7 H7A 0.9600 .
C7 H7B 0.9600 .
C7 H7C 0.9600 .
C8 C9 1.506(4) .
C9 H9 0.9800 .
C9 C10 1.540(4) .
C9 C11 1.520(4) .
C10 H10A 0.9600 .
C10 H10B 0.9600 .
C10 H10C 0.9600 .
C11 H11A 0.9600 .
C11 H11B 0.9600 .
C11 H11C 0.9600 .
C12 H12 0.9800 .
C12 C13 1.513(4) .
C12 C14 1.514(4) .
C13 H13A 0.9600 .
C13 H13B 0.9600 .
C13 H13C 0.9600 .
C14 H14A 0.9600 .
C14 H14B 0.9600 .
C14 H14C 0.9600 .
C15 C16 1.522(4) .
C16 H16 0.9800 .
C16 C17 1.521(4) .
C16 C18 1.533(4) .
C17 H17A 0.9600 .
C17 H17B 0.9600 .
C17 H17C 0.9600 .
C18 H18A 0.9600 .
C18 H18B 0.9600 .
C18 H18C 0.9600 .
C19 H19 0.9800 .
C19 C20 1.510(4) .
C19 C21 1.507(4) .
C20 H20A 0.9600 .
C20 H20B 0.9600 .
C20 H20C 0.9600 .
C21 H21A 0.9600 .
C21 H21B 0.9600 .
C21 H21C 0.9600 .
C22 C23 1.515(4) .
C23 H23 0.9800 .
C23 C24 1.514(5) .
C23 C25 1.521(5) .
C24 H24A 0.9600 .
C24 H24B 0.9600 .
C24 H24C 0.9600 .
C25 H25A 0.9600 .
C25 H25B 0.9600 .
C25 H25C 0.9600 .
C26 H26 0.9800 .
C26 C27 1.515(4) .
C26 C28 1.520(4) .
C27 H27A 0.9600 .
C27 H27B 0.9600 .
C27 H27C 0.9600 .
C28 H28A 0.9600 .
C28 H28B 0.9600 .
C28 H28C 0.9600 .
Zr2 O5 2.1975(19) .
Zr2 O6 2.210(2) .
Zr2 O7 2.196(2) .
Zr2 O8 2.1820(18) .
Zr2 N5 2.278(2) .
Zr2 N6 2.292(2) .
Zr2 N7 2.304(2) .
Zr2 N8 2.313(2) .
Zr2 C29 2.655(3) .
Zr2 C36 2.652(3) .
Zr2 C43 2.642(3) .
Zr2 C50 2.647(3) .
O5 C29 1.301(4) .
O6 C36 1.284(3) .
O7 C43 1.291(3) .
O8 C50 1.296(4) .
N5 C29 1.301(4) .
N5 C33 1.463(4) .
N6 C36 1.299(4) .
N6 C40 1.468(4) .
N7 C43 1.293(4) .
N7 C47 1.467(4) .
N8 C50 1.298(4) .
N8 C54 1.474(4) .
C29 C30 1.513(4) .
C30 H30 0.9800 .
C30 C31 1.496(5) .
C30 C32 1.519(5) .
C31 H31A 0.9600 .
C31 H31B 0.9600 .
C31 H31C 0.9600 .
C32 H32A 0.9600 .
C32 H32B 0.9600 .
C32 H32C 0.9600 .
C33 H33 0.9800 .
C33 C34 1.508(4) .
C33 C35 1.514(4) .
C34 H34A 0.9600 .
C34 H34B 0.9600 .
C34 H34C 0.9600 .
C35 H35A 0.9600 .
C35 H35B 0.9600 .
C35 H35C 0.9600 .
C36 C37 1.527(4) .
C37 H37 0.9800 .
C37 C38 1.518(4) .
C37 C39 1.536(4) .
C38 H38A 0.9600 .
C38 H38B 0.9600 .
C38 H38C 0.9600 .
C39 H39A 0.9600 .
C39 H39B 0.9600 .
C39 H39C 0.9600 .
C40 H40 0.9800 .
C40 C41 1.518(5) .
C40 C42 1.510(4) .
C41 H41A 0.9600 .
C41 H41B 0.9600 .
C41 H41C 0.9600 .
C42 H42A 0.9600 .
C42 H42B 0.9600 .
C42 H42C 0.9600 .
C43 C44 1.531(4) .
C44 H44 0.9800 .
C44 C45 1.539(4) .
C44 C46 1.523(4) .
C45 H45A 0.9600 .
C45 H45B 0.9600 .
C45 H45C 0.9600 .
C46 H46A 0.9600 .
C46 H46B 0.9600 .
C46 H46C 0.9600 .
C47 H47 0.9800 .
C47 C48 1.525(4) .
C47 C49 1.519(4) .
C48 H48A 0.9600 .
C48 H48B 0.9600 .
C48 H48C 0.9600 .
C49 H49A 0.9600 .
C49 H49B 0.9600 .
C49 H49C 0.9600 .
C50 C51 1.515(4) .
C51 H51 0.9800 .
C51 C52 1.524(4) .
C51 C53 1.521(4) .
C52 H52A 0.9600 .
C52 H52B 0.9600 .
C52 H52C 0.9600 .
C53 H53A 0.9600 .
C53 H53B 0.9600 .
C53 H53C 0.9600 .
C54 H54 0.9800 .
C54 C55 1.531(4) .
C54 C56 1.513(4) .
C55 H55A 0.9600 .
C55 H55B 0.9600 .
C55 H55C 0.9600 .
C56 H56A 0.9600 .
C56 H56B 0.9600 .
C56 H56C 0.9600 .

loop_
_geom_torsion_atom_site_label_1
_geom_torsion_atom_site_label_2
_geom_torsion_atom_site_label_3
_geom_torsion_atom_site_label_4
_geom_torsion
_geom_torsion_site_symmetry_1
_geom_torsion_site_symmetry_2
_geom_torsion_site_symmetry_3
_geom_torsion_site_symmetry_4
Zr1 O1 C1 N1 4.2(3) . . . .
Zr1 O1 C1 C2 -176.2(2) . . . .
Zr1 O2 C8 N2 0.0(3) . . . .
Zr1 O2 C8 C9 178.9(2) . . . .
Zr1 O3 C15 N3 -8.6(3) . . . .
Zr1 O3 C15 C16 166.7(2) . . . .
Zr1 O4 C22 N4 -4.8(3) . . . .
Zr1 O4 C22 C23 170.8(3) . . . .
Zr1 N1 C1 O1 -4.0(3) . . . .
Zr1 N1 C1 C2 176.4(3) . . . .
Zr1 N1 C5 C6 68.8(4) . . . .
Zr1 N1 C5 C7 -53.8(4) . . . .
Zr1 N2 C8 O2 0.0(3) . . . .
Zr1 N2 C8 C9 -178.8(3) . . . .
Zr1 N2 C12 C13 67.5(4) . . . .
Zr1 N2 C12 C14 -55.8(4) . . . .
Zr1 N3 C15 O3 8.2(3) . . . .
Zr1 N3 C15 C16 -166.6(2) . . . .
Zr1 N3 C19 C20 -87.9(4) . . . .
Zr1 N3 C19 C21 34.0(5) . . . .
Zr1 N4 C22 O4 4.6(3) . . . .
Zr1 N4 C22 C23 -170.6(3) . . . .
Zr1 N4 C26 C27 -100.9(4) . . . .
Zr1 N4 C26 C28 21.2(5) . . . .
Zr1 C15 C16 C17 83.1(10) . . . .
Zr1 C15 C16 C18 -38.3(12) . . . .
Zr1 C22 C23 C24 92.4(14) . . . .
Zr1 C22 C23 C25 -30.8(15) . . . .
O1 C1 C2 C3 23.4(4) . . . .
O1 C1 C2 C4 -99.6(4) . . . .
O2 C8 C9 C10 -109.6(3) . . . .
O2 C8 C9 C11 12.8(4) . . . .
O3 C15 C16 C17 26.3(3) . . . .
O3 C15 C16 C18 -95.0(3) . . . .
O4 C22 C23 C24 43.6(4) . . . .
O4 C22 C23 C25 -79.7(4) . . . .
N1 C1 C2 C3 -157.1(3) . . . .
N1 C1 C2 C4 80.0(4) . . . .
N2 C8 C9 C10 69.1(4) . . . .
N2 C8 C9 C11 -168.5(3) . . . .
N3 C15 C16 C17 -159.0(3) . . . .
N3 C15 C16 C18 79.7(4) . . . .
N4 C22 C23 C24 -141.4(3) . . . .
N4 C22 C23 C25 95.4(4) . . . .
C1 N1 C5 C6 -120.3(3) . . . .
C1 N1 C5 C7 117.1(3) . . . .
C5 N1 C1 Zr1 -174.7(3) . . . .
C5 N1 C1 O1 -178.7(3) . . . .
C5 N1 C1 C2 1.8(5) . . . .
C8 N2 C12 C13 -117.3(3) . . . .
C8 N2 C12 C14 119.4(3) . . . .
C12 N2 C8 Zr1 -177.2(3) . . . .
C12 N2 C8 O2 -177.2(2) . . . .
C12 N2 C8 C9 4.0(5) . . . .
C15 N3 C19 C20 98.2(4) . . . .
C15 N3 C19 C21 -139.9(3) . . . .
C19 N3 C15 Zr1 176.4(3) . . . .
C19 N3 C15 O3 -175.4(2) . . . .
C19 N3 C15 C16 9.8(5) . . . .
C22 N4 C26 C27 81.3(4) . . . .
C22 N4 C26 C28 -156.6(3) . . . .
C26 N4 C22 Zr1 178.8(3) . . . .
C26 N4 C22 O4 -176.7(3) . . . .
C26 N4 C22 C23 8.1(5) . . . .
Zr2 O5 C29 N5 -0.9(3) . . . .
Zr2 O5 C29 C30 177.5(2) . . . .
Zr2 O6 C36 N6 -4.3(3) . . . .
Zr2 O6 C36 C37 176.9(2) . . . .
Zr2 O7 C43 N7 6.5(3) . . . .
Zr2 O7 C43 C44 -169.5(2) . . . .
Zr2 O8 C50 N8 9.5(3) . . . .
Zr2 O8 C50 C51 -168.1(2) . . . .
Zr2 N5 C29 O5 0.9(3) . . . .
Zr2 N5 C29 C30 -177.4(3) . . . .
Zr2 N5 C33 C34 23.5(5) . . . .
Zr2 N5 C33 C35 -99.7(4) . . . .
Zr2 N6 C36 O6 4.2(3) . . . .
Zr2 N6 C36 C37 -177.2(3) . . . .
Zr2 N6 C40 C41 55.6(4) . . . .
Zr2 N6 C40 C42 -66.7(4) . . . .
Zr2 N7 C43 O7 -6.1(3) . . . .
Zr2 N7 C43 C44 169.4(3) . . . .
Zr2 N7 C47 C48 96.5(4) . . . .
Zr2 N7 C47 C49 -25.1(5) . . . .
Zr2 N8 C50 O8 -8.9(3) . . . .
Zr2 N8 C50 C51 168.5(3) . . . .
Zr2 N8 C54 C55 120.6(3) . . . .
Zr2 N8 C54 C56 -2.3(5) . . . .
Zr2 C43 C44 C45 40.8(12) . . . .
Zr2 C43 C44 C46 -81.9(11) . . . .
Zr2 C50 C51 C52 7.6(12) . . . .
Zr2 C50 C51 C53 -113.2(10) . . . .
O5 C29 C30 C31 -64.7(4) . . . .
O5 C29 C30 C32 58.6(4) . . . .
O6 C36 C37 C38 -22.3(4) . . . .
O6 C36 C37 C39 100.8(3) . . . .
O7 C43 C44 C45 90.8(3) . . . .
O7 C43 C44 C46 -31.9(4) . . . .
O8 C50 C51 C52 58.1(4) . . . .
O8 C50 C51 C53 -62.7(4) . . . .
N5 C29 C30 C31 113.6(4) . . . .
N5 C29 C30 C32 -123.1(4) . . . .
N6 C36 C37 C38 159.1(3) . . . .
N6 C36 C37 C39 -77.8(4) . . . .
N7 C43 C44 C45 -84.7(4) . . . .
N7 C43 C44 C46 152.6(3) . . . .
N8 C50 C51 C52 -119.2(4) . . . .
N8 C50 C51 C53 120.0(4) . . . .
C29 N5 C33 C34 -156.3(3) . . . .
C29 N5 C33 C35 80.5(4) . . . .
C33 N5 C29 Zr2 179.9(3) . . . .
C33 N5 C29 O5 -179.2(3) . . . .
C33 N5 C29 C30 2.5(5) . . . .
C36 N6 C40 C41 -115.4(3) . . . .
C36 N6 C40 C42 122.4(3) . . . .
C40 N6 C36 Zr2 174.8(3) . . . .
C40 N6 C36 O6 178.9(3) . . . .
C40 N6 C36 C37 -2.5(5) . . . .
C43 N7 C47 C48 -81.0(4) . . . .
C43 N7 C47 C49 157.5(3) . . . .
C47 N7 C43 Zr2 178.6(3) . . . .
C47 N7 C43 O7 172.5(2) . . . .
C47 N7 C43 C44 -12.0(5) . . . .
C50 N8 C54 C55 -73.8(4) . . . .
C50 N8 C54 C56 163.4(3) . . . .
C54 N8 C50 Zr2 -172.0(3) . . . .
C54 N8 C50 O8 179.0(3) . . . .
C54 N8 C50 C51 -3.6(5) . . . .
